data_7246278
loop_
_publ_author_name
'Tominaga, Masahide'
'Nanbara, Sakito'
'Hyodo, Tadashi'
'Kawahata, Masatoshi'
'Yamaguchi, Kentaro'

_publ_section_title
;
 Orientation of carbonyl groups in inclusion crystals formed from ketones
 with aromatic diimide-based macrocycles
;
_journal_issue 8
_journal_name_full CrystEngComm
_journal_page_first 1295
_journal_page_last 1300
_journal_paper_doi 10.1039/D2CE01641A
_journal_volume 25
_journal_year 2023
_chemical_formula_sum 'C54 H48 Cl4 N4 O8'
_chemical_formula_weight 1022.76
_space_group_crystal_system monoclinic
_space_group_IT_number 14
_space_group_name_Hall '-P 2ybc'
_space_group_name_H-M_alt 'P 1 21/c 1'
_atom_sites_solution_hydrogens geom
_audit_creation_method SHELXL-2018/3
_audit_update_record
;
2022-12-07 deposited with the CCDC.	2023-01-27 downloaded from the CCDC.
;
_cell_angle_alpha 90
_cell_angle_beta 108.490(2)
_cell_angle_gamma 90
_cell_formula_units_Z 4
_cell_length_a 15.5518(11)
_cell_length_b 18.9095(14)
_cell_length_c 16.7038(12)
_cell_measurement_reflns_used 9653
_cell_measurement_temperature 100(2)
_cell_measurement_theta_max 79.41
_cell_measurement_theta_min 3.64
_cell_volume 4658.6(6)
_computing_cell_refinement 'SAINT (Bruker AXS, 2015)'
_computing_data_collection 'APEX3 (Bruker AXS, 2015)'
_computing_data_reduction 'SAINT (Bruker AXS, 2015)'
_computing_molecular_graphics 'ORTEP-3 for Windows (Farrugia, 1997)'
_computing_publication_material 'SHELXLE (H\"ubschle et al., 2011)'
_computing_structure_refinement 'SHELXL-2018/3 (Sheldrick, 2018)'
_computing_structure_solution 'SHELXT 2018/2 (Sheldrick, 2018)'
_diffrn_ambient_temperature 100(2)
_diffrn_detector_area_resol_mean 10.24
_diffrn_measured_fraction_theta_full 0.995
_diffrn_measured_fraction_theta_max 0.976
_diffrn_measurement_device_type 'BrukerD8 goniometer'
_diffrn_measurement_method 'omega and phi scans'
_diffrn_radiation_type CuK\a
_diffrn_radiation_wavelength 1.54178
_diffrn_reflns_av_R_equivalents 0.0276
_diffrn_reflns_av_unetI/netI 0.0142
_diffrn_reflns_Laue_measured_fraction_full 0.995
_diffrn_reflns_Laue_measured_fraction_max 0.976
_diffrn_reflns_limit_h_max 19
_diffrn_reflns_limit_h_min -19
_diffrn_reflns_limit_k_max 24
_diffrn_reflns_limit_k_min -22
_diffrn_reflns_limit_l_max 19
_diffrn_reflns_limit_l_min -21
_diffrn_reflns_number 68492
_diffrn_reflns_point_group_measured_fraction_full 0.995
_diffrn_reflns_point_group_measured_fraction_max 0.976
_diffrn_reflns_theta_full 67.679
_diffrn_reflns_theta_max 79.663
_diffrn_reflns_theta_min 3.640
_diffrn_source 'rotating-anode X-ray tube'
_exptl_absorpt_coefficient_mu 2.831
_exptl_absorpt_correction_T_max 0.8408
_exptl_absorpt_correction_T_min 0.7233
_exptl_absorpt_correction_type empirical
_exptl_absorpt_process_details 'SADABS Sheldrick 1996'
_exptl_crystal_colour colourless
_exptl_crystal_density_diffrn 1.458
_exptl_crystal_description prismatic
_exptl_crystal_F_000 2128
_exptl_crystal_size_max 0.100
_exptl_crystal_size_mid 0.080
_exptl_crystal_size_min 0.080
_refine_diff_density_max 0.663
_refine_diff_density_min -0.765
_refine_diff_density_rms 0.045
_refine_ls_extinction_method none
_refine_ls_goodness_of_fit_ref 1.031
_refine_ls_hydrogen_treatment constr
_refine_ls_matrix_type full
_refine_ls_number_parameters 631
_refine_ls_number_reflns 9886
_refine_ls_number_restraints 0
_refine_ls_restrained_S_all 1.031
_refine_ls_R_factor_all 0.0355
_refine_ls_R_factor_gt 0.0344
_refine_ls_shift/su_max 0.001
_refine_ls_shift/su_mean 0.000
_refine_ls_structure_factor_coef Fsqd
_refine_ls_weighting_details 'w=1/[\s^2^(Fo^2^)+(0.0493P)^2^+2.4473P] where P=(Fo^2^+2Fc^2^)/3'
_refine_ls_weighting_scheme calc
_refine_ls_wR_factor_gt 0.0936
_refine_ls_wR_factor_ref 0.0945
_reflns_Friedel_coverage 0.000
_reflns_number_gt 9465
_reflns_number_total 9886
_reflns_threshold_expression 'I > 2\s(I)'
_cod_data_source_file d2ce01641a2.cif
_cod_data_source_block 2b
_cod_depositor_comments 'Adding full bibliography for 7246277--7246281.cif.'
_cod_original_sg_symbol_H-M 'P 21/c'
_cod_database_code 7246278
_shelx_shelxl_version_number 2018/3
_shelx_space_group_comment
;
The symmetry employed for this shelxl refinement is uniquely defined
by the following loop, which should always be used as a source of
symmetry information in preference to the above space-group names.
They are only intended as comments.
;
_shelx_estimated_absorpt_t_min 0.765
_shelx_estimated_absorpt_t_max 0.805

loop_
_space_group_symop_operation_xyz
'x, y, z'
'-x, y+1/2, -z+1/2'
'-x, -y, -z'
'x, -y-1/2, z-1/2'

loop_
_atom_site_label
_atom_site_type_symbol
_atom_site_fract_x
_atom_site_fract_y
_atom_site_fract_z
_atom_site_U_iso_or_equiv
_atom_site_adp_type
_atom_site_occupancy
_atom_site_site_symmetry_order
_atom_site_calc_flag
_atom_site_refinement_flags_posn
_atom_site_refinement_flags_adp
_atom_site_refinement_flags_occupancy
_atom_site_disorder_assembly
_atom_site_disorder_group
C1 C 0.20828(8) 0.43403(6) 0.02504(7) 0.0164(2) Uani 1 1 d . . . . .
C2 C 0.25475(8) 0.36140(6) 0.03137(7) 0.0168(2) Uani 1 1 d . . . . .
H2A H 0.310137 0.360763 0.081198 0.020 Uiso 1 1 calc R U . . .
H2B H 0.273049 0.353456 -0.019530 0.020 Uiso 1 1 calc R U . . .
C3 C 0.19048(8) 0.30146(6) 0.03935(8) 0.0181(2) Uani 1 1 d . . . . .
C4 C 0.16233(8) 0.31497(7) 0.11846(8) 0.0201(2) Uani 1 1 d . . . . .
H4A H 0.121062 0.276913 0.124416 0.024 Uiso 1 1 calc R U . . .
H4B H 0.216714 0.314431 0.169247 0.024 Uiso 1 1 calc R U . . .
C5 C 0.11450(9) 0.38665(7) 0.11157(9) 0.0220(3) Uani 1 1 d . . . . .
H5 H 0.096328 0.394706 0.163160 0.026 Uiso 1 1 calc R U . . .
C6 C 0.17915(8) 0.44547(6) 0.10400(8) 0.0186(2) Uani 1 1 d . . . . .
H6A H 0.233375 0.445718 0.154942 0.022 Uiso 1 1 calc R U . . .
H6B H 0.148643 0.491873 0.100215 0.022 Uiso 1 1 calc R U . . .
C7 C 0.10512(9) 0.30335(7) -0.03895(8) 0.0242(3) Uani 1 1 d . . . . .
H7A H 0.122346 0.295017 -0.090361 0.029 Uiso 1 1 calc R U . . .
H7B H 0.063005 0.265288 -0.034853 0.029 Uiso 1 1 calc R U . . .
C8 C 0.05770(9) 0.37521(7) -0.04551(9) 0.0260(3) Uani 1 1 d . . . . .
H8 H 0.002405 0.375711 -0.096476 0.031 Uiso 1 1 calc R U . . .
C9 C 0.12315(9) 0.43358(7) -0.05353(8) 0.0227(3) Uani 1 1 d . . . . .
H9A H 0.092536 0.480090 -0.059415 0.027 Uiso 1 1 calc R U . . .
H9B H 0.140931 0.425320 -0.104655 0.027 Uiso 1 1 calc R U . . .
C10 C 0.03024(9) 0.38758(8) 0.03357(10) 0.0280(3) Uani 1 1 d . . . . .
H10A H -0.000830 0.433774 0.029389 0.034 Uiso 1 1 calc R U . . .
H10B H -0.012350 0.350137 0.038369 0.034 Uiso 1 1 calc R U . . .
C11 C 0.26994(8) 0.49389(6) 0.01342(8) 0.0187(2) Uani 1 1 d . . . . .
H11A H 0.284196 0.485568 -0.039519 0.022 Uiso 1 1 calc R U . . .
H11B H 0.236437 0.539144 0.007196 0.022 Uiso 1 1 calc R U . . .
C12 C 0.35582(8) 0.54330(6) 0.15280(8) 0.0177(2) Uani 1 1 d . . . . .
C13 C 0.43824(8) 0.54069(6) 0.22780(8) 0.0173(2) Uani 1 1 d . . . . .
C14 C 0.43719(9) 0.56977(6) 0.30323(8) 0.0197(2) Uani 1 1 d . . . . .
H14 H 0.382998 0.590198 0.307475 0.024 Uiso 1 1 calc R U . . .
C15 C 0.51594(9) 0.56930(6) 0.37380(8) 0.0206(2) Uani 1 1 d . . . . .
H15 H 0.514095 0.587818 0.426094 0.025 Uiso 1 1 calc R U . . .
C16 C 0.59604(9) 0.54210(6) 0.36764(8) 0.0186(2) Uani 1 1 d . . . . .
C17 C 0.67949(9) 0.54330(7) 0.44185(8) 0.0213(2) Uani 1 1 d . . . . .
C18 C 0.76446(9) 0.48868(7) 0.35512(8) 0.0207(2) Uani 1 1 d . . . . .
C19 C 0.67978(8) 0.48550(6) 0.28241(8) 0.0184(2) Uani 1 1 d . . . . .
C20 C 0.68052(9) 0.45587(7) 0.20718(8) 0.0207(2) Uani 1 1 d . . . . .
H20 H 0.735800 0.439027 0.201413 0.025 Uiso 1 1 calc R U . . .
C21 C 0.59972(9) 0.45050(7) 0.13894(8) 0.0194(2) Uani 1 1 d . . . . .
H21 H 0.600393 0.428605 0.087949 0.023 Uiso 1 1 calc R U . . .
C22 C 0.51953(8) 0.47682(6) 0.14562(8) 0.0173(2) Uani 1 1 d . . . . .
C23 C 0.43392(8) 0.46898(6) 0.07470(8) 0.0176(2) Uani 1 1 d . . . . .
C24 C 0.51830(8) 0.50965(6) 0.22125(8) 0.0166(2) Uani 1 1 d . . . . .
C25 C 0.59825(8) 0.51220(6) 0.29088(8) 0.0172(2) Uani 1 1 d . . . . .
C26 C 0.84007(9) 0.50911(7) 0.50668(8) 0.0229(3) Uani 1 1 d . . . . .
H26A H 0.840129 0.550174 0.543467 0.028 Uiso 1 1 calc R U . . .
H26B H 0.893487 0.513687 0.486947 0.028 Uiso 1 1 calc R U . . .
C27 C 0.85016(8) 0.44111(7) 0.55947(8) 0.0203(2) Uani 1 1 d . . . . .
C28 C 0.83067(8) 0.37434(6) 0.50401(8) 0.0185(2) Uani 1 1 d . . . . .
H28A H 0.767279 0.375673 0.465853 0.022 Uiso 1 1 calc R U . . .
H28B H 0.871206 0.373352 0.468752 0.022 Uiso 1 1 calc R U . . .
C29 C 0.84536(8) 0.30710(7) 0.55838(8) 0.0190(2) Uani 1 1 d . . . . .
C30 C 0.78414(9) 0.30945(7) 0.61474(8) 0.0216(3) Uani 1 1 d . . . . .
H30A H 0.719771 0.310040 0.578955 0.026 Uiso 1 1 calc R U . . .
H30B H 0.794289 0.266542 0.650496 0.026 Uiso 1 1 calc R U . . .
C31 C 0.80460(10) 0.37535(7) 0.67095(8) 0.0261(3) Uani 1 1 d . . . . .
H31 H 0.763957 0.376206 0.706865 0.031 Uiso 1 1 calc R U . . .
C32 C 0.78765(9) 0.44156(7) 0.61503(8) 0.0230(3) Uani 1 1 d . . . . .
H32A H 0.799565 0.484421 0.650924 0.028 Uiso 1 1 calc R U . . .
H32B H 0.723499 0.442720 0.578709 0.028 Uiso 1 1 calc R U . . .
C33 C 0.94961(9) 0.43829(8) 0.61760(9) 0.0274(3) Uani 1 1 d . . . . .
H33A H 0.990684 0.438143 0.582852 0.033 Uiso 1 1 calc R U . . .
H33B H 0.963240 0.480787 0.654076 0.033 Uiso 1 1 calc R U . . .
C34 C 0.96585(10) 0.37173(8) 0.67263(9) 0.0297(3) Uani 1 1 d . . . . .
H34 H 1.030552 0.370360 0.709563 0.036 Uiso 1 1 calc R U . . .
C35 C 0.94510(9) 0.30603(8) 0.61591(9) 0.0260(3) Uani 1 1 d . . . . .
H35A H 0.956384 0.262902 0.651337 0.031 Uiso 1 1 calc R U . . .
H35B H 0.985741 0.304885 0.580756 0.031 Uiso 1 1 calc R U . . .
C36 C 0.90370(11) 0.37336(8) 0.72764(9) 0.0325(3) Uani 1 1 d . . . . .
H36A H 0.917273 0.415647 0.764472 0.039 Uiso 1 1 calc R U . . .
H36B H 0.914305 0.330837 0.764056 0.039 Uiso 1 1 calc R U . . .
C37 C 0.82914(8) 0.23931(7) 0.50486(8) 0.0203(2) Uani 1 1 d . . . . .
H37A H 0.877715 0.235120 0.478580 0.024 Uiso 1 1 calc R U . . .
H37B H 0.834465 0.198207 0.542839 0.024 Uiso 1 1 calc R U . . .
C38 C 0.66872(8) 0.20003(6) 0.45416(8) 0.0171(2) Uani 1 1 d . . . . .
C39 C 0.58033(8) 0.19748(6) 0.38532(7) 0.0158(2) Uani 1 1 d . . . . .
C40 C 0.50480(8) 0.16863(6) 0.39930(8) 0.0172(2) Uani 1 1 d . . . . .
H40 H 0.509415 0.150049 0.453344 0.021 Uiso 1 1 calc R U . . .
C41 C 0.42094(8) 0.16649(6) 0.33420(8) 0.0176(2) Uani 1 1 d . . . . .
H41 H 0.369217 0.147240 0.344896 0.021 Uiso 1 1 calc R U . . .
C42 C 0.41358(8) 0.19225(6) 0.25487(8) 0.0167(2) Uani 1 1 d . . . . .
C43 C 0.32473(9) 0.19083(6) 0.18638(8) 0.0194(2) Uani 1 1 d . . . . .
C44 C 0.39939(9) 0.23944(6) 0.08741(8) 0.0189(2) Uani 1 1 d . . . . .
C45 C 0.48602(8) 0.24404(6) 0.15735(8) 0.0177(2) Uani 1 1 d . . . . .
C46 C 0.56193(9) 0.27092(7) 0.14243(8) 0.0206(2) Uani 1 1 d . . . . .
H46 H 0.558442 0.286057 0.087254 0.025 Uiso 1 1 calc R U . . .
C47 C 0.64432(9) 0.27603(7) 0.20836(8) 0.0204(2) Uani 1 1 d . . . . .
H47 H 0.695915 0.295836 0.197982 0.024 Uiso 1 1 calc R U . . .
C48 C 0.65070(8) 0.25243(6) 0.28808(8) 0.0175(2) Uani 1 1 d . . . . .
C49 C 0.73868(8) 0.25666(7) 0.35653(8) 0.0192(2) Uani 1 1 d . . . . .
C50 C 0.57409(8) 0.22409(6) 0.30451(7) 0.0157(2) Uani 1 1 d . . . . .
C51 C 0.49059(8) 0.22066(6) 0.23895(7) 0.0161(2) Uani 1 1 d . . . . .
C52 C 0.23359(9) 0.22805(7) 0.04179(8) 0.0211(2) Uani 1 1 d . . . . .
H52A H 0.191633 0.191877 0.050917 0.025 Uiso 1 1 calc R U . . .
H52B H 0.241866 0.218501 -0.013582 0.025 Uiso 1 1 calc R U . . .
N1 N 0.35597(7) 0.50067(5) 0.08384(6) 0.0170(2) Uani 1 1 d . . . . .
N2 N 0.75699(7) 0.51193(6) 0.43251(7) 0.0205(2) Uani 1 1 d . . . . .
N3 N 0.74036(7) 0.23544(5) 0.43741(6) 0.0177(2) Uani 1 1 d . . . . .
N4 N 0.32218(7) 0.22130(5) 0.10877(6) 0.0189(2) Uani 1 1 d . . . . .
O1 O 0.29076(6) 0.57980(5) 0.15057(6) 0.02164(19) Uani 1 1 d . . . . .
O2 O 0.68112(7) 0.57001(5) 0.50875(6) 0.0285(2) Uani 1 1 d . . . . .
O3 O 0.83716(6) 0.47057(6) 0.34928(6) 0.0272(2) Uani 1 1 d . . . . .
O4 O 0.43053(6) 0.43642(5) 0.01091(6) 0.02244(19) Uani 1 1 d . . . . .
O5 O 0.67889(6) 0.17308(5) 0.52297(6) 0.02165(19) Uani 1 1 d . . . . .
O6 O 0.25736(6) 0.16489(5) 0.19613(6) 0.0269(2) Uani 1 1 d . . . . .
O7 O 0.39482(7) 0.25208(5) 0.01465(6) 0.02405(19) Uani 1 1 d . . . . .
O8 O 0.80681(6) 0.27829(6) 0.34364(6) 0.0268(2) Uani 1 1 d . . . . .
C53 C 0.43691(10) 0.14220(9) -0.11010(9) 0.0332(3) Uani 1 1 d . . . . .
H53A H 0.403693 0.111071 -0.082350 0.040 Uiso 1 1 calc R U . . .
H53B H 0.423198 0.191812 -0.099586 0.040 Uiso 1 1 calc R U . . .
Cl1 Cl 0.39854(3) 0.12603(2) -0.21957(2) 0.03276(9) Uani 1 1 d . . . . .
Cl2 Cl 0.55505(2) 0.12719(2) -0.06464(2) 0.03284(9) Uani 1 1 d . . . . .
C54 C 0.95810(12) 0.36085(10) 0.29352(11) 0.0384(4) Uani 1 1 d . . . . .
H54A H 0.945284 0.392752 0.335346 0.046 Uiso 1 1 calc R U . . .
H54B H 0.928944 0.314747 0.296113 0.046 Uiso 1 1 calc R U . . .
Cl3 Cl 0.91140(3) 0.39706(3) 0.19184(3) 0.05070(13) Uani 1 1 d . . . . .
Cl4 Cl 1.07595(3) 0.34878(2) 0.31977(3) 0.04263(11) Uani 1 1 d . . . . .

loop_
_atom_site_aniso_label
_atom_site_aniso_U_11
_atom_site_aniso_U_22
_atom_site_aniso_U_33
_atom_site_aniso_U_23
_atom_site_aniso_U_13
_atom_site_aniso_U_12
C1 0.0171(5) 0.0158(5) 0.0162(5) 0.0006(4) 0.0051(4) 0.0004(4)
C2 0.0183(5) 0.0155(5) 0.0164(5) -0.0001(4) 0.0052(4) 0.0000(4)
C3 0.0189(6) 0.0153(5) 0.0177(6) -0.0005(4) 0.0023(4) -0.0014(4)
C4 0.0200(6) 0.0187(6) 0.0221(6) 0.0013(5) 0.0072(5) -0.0040(5)
C5 0.0201(6) 0.0223(6) 0.0262(6) -0.0008(5) 0.0112(5) -0.0020(5)
C6 0.0185(6) 0.0173(6) 0.0211(6) -0.0011(4) 0.0080(5) -0.0002(4)
C7 0.0233(6) 0.0205(6) 0.0228(6) -0.0025(5) -0.0012(5) -0.0027(5)
C8 0.0197(6) 0.0244(7) 0.0263(7) 0.0000(5) -0.0036(5) -0.0002(5)
C9 0.0241(6) 0.0205(6) 0.0198(6) 0.0025(5) 0.0016(5) 0.0031(5)
C10 0.0163(6) 0.0253(7) 0.0410(8) 0.0008(6) 0.0071(5) -0.0009(5)
C11 0.0208(6) 0.0170(6) 0.0186(6) 0.0022(4) 0.0065(5) 0.0007(5)
C12 0.0208(6) 0.0114(5) 0.0233(6) -0.0004(4) 0.0105(5) -0.0025(4)
C13 0.0207(6) 0.0108(5) 0.0222(6) 0.0004(4) 0.0091(5) -0.0008(4)
C14 0.0229(6) 0.0141(5) 0.0248(6) -0.0005(5) 0.0113(5) 0.0027(4)
C15 0.0287(6) 0.0150(5) 0.0202(6) -0.0011(4) 0.0106(5) 0.0025(5)
C16 0.0241(6) 0.0122(5) 0.0204(6) 0.0016(4) 0.0083(5) 0.0011(4)
C17 0.0274(6) 0.0152(6) 0.0221(6) 0.0013(5) 0.0090(5) 0.0029(5)
C18 0.0234(6) 0.0179(6) 0.0225(6) 0.0029(5) 0.0097(5) 0.0004(5)
C19 0.0208(6) 0.0149(5) 0.0215(6) 0.0035(4) 0.0094(5) 0.0004(4)
C20 0.0208(6) 0.0203(6) 0.0244(6) 0.0025(5) 0.0123(5) 0.0017(5)
C21 0.0235(6) 0.0183(6) 0.0201(6) 0.0003(5) 0.0121(5) 0.0006(5)
C22 0.0211(6) 0.0128(5) 0.0207(6) 0.0014(4) 0.0103(5) -0.0012(4)
C23 0.0213(6) 0.0133(5) 0.0212(6) 0.0012(4) 0.0109(5) -0.0012(4)
C24 0.0215(6) 0.0104(5) 0.0206(6) 0.0020(4) 0.0106(5) -0.0011(4)
C25 0.0222(6) 0.0111(5) 0.0208(6) 0.0027(4) 0.0104(5) 0.0000(4)
C26 0.0218(6) 0.0223(6) 0.0227(6) -0.0014(5) 0.0042(5) -0.0028(5)
C27 0.0173(6) 0.0215(6) 0.0202(6) 0.0000(5) 0.0033(5) -0.0009(5)
C28 0.0161(5) 0.0206(6) 0.0190(6) 0.0015(4) 0.0061(4) 0.0001(4)
C29 0.0144(5) 0.0216(6) 0.0202(6) 0.0026(5) 0.0044(4) 0.0014(4)
C30 0.0209(6) 0.0247(6) 0.0198(6) 0.0035(5) 0.0076(5) 0.0009(5)
C31 0.0298(7) 0.0309(7) 0.0181(6) 0.0015(5) 0.0085(5) 0.0014(5)
C32 0.0246(6) 0.0243(6) 0.0198(6) -0.0023(5) 0.0067(5) 0.0012(5)
C33 0.0191(6) 0.0280(7) 0.0297(7) -0.0002(5) 0.0002(5) -0.0031(5)
C34 0.0203(6) 0.0314(7) 0.0283(7) 0.0023(6) -0.0050(5) 0.0000(5)
C35 0.0160(6) 0.0285(7) 0.0293(7) 0.0042(5) 0.0012(5) 0.0029(5)
C36 0.0385(8) 0.0331(8) 0.0185(6) 0.0015(5) -0.0014(6) 0.0007(6)
C37 0.0155(5) 0.0220(6) 0.0235(6) 0.0030(5) 0.0065(5) 0.0030(4)
C38 0.0205(6) 0.0138(5) 0.0198(6) -0.0007(4) 0.0103(5) 0.0010(4)
C39 0.0198(6) 0.0122(5) 0.0173(5) -0.0007(4) 0.0088(4) 0.0013(4)
C40 0.0225(6) 0.0138(5) 0.0177(5) 0.0009(4) 0.0099(5) 0.0003(4)
C41 0.0202(6) 0.0140(5) 0.0213(6) -0.0002(4) 0.0106(5) -0.0017(4)
C42 0.0205(6) 0.0112(5) 0.0195(6) -0.0004(4) 0.0079(5) 0.0011(4)
C43 0.0230(6) 0.0134(5) 0.0222(6) 0.0007(4) 0.0079(5) 0.0005(4)
C44 0.0261(6) 0.0130(5) 0.0192(6) 0.0002(4) 0.0093(5) 0.0036(4)
C45 0.0230(6) 0.0140(5) 0.0183(6) 0.0005(4) 0.0095(5) 0.0036(4)
C46 0.0280(6) 0.0188(6) 0.0189(6) 0.0031(5) 0.0130(5) 0.0030(5)
C47 0.0238(6) 0.0195(6) 0.0229(6) 0.0014(5) 0.0144(5) -0.0001(5)
C48 0.0205(6) 0.0147(5) 0.0205(6) -0.0008(4) 0.0111(5) 0.0010(4)
C49 0.0214(6) 0.0179(6) 0.0218(6) -0.0003(5) 0.0119(5) 0.0001(5)
C50 0.0205(6) 0.0110(5) 0.0185(5) -0.0005(4) 0.0105(5) 0.0015(4)
C51 0.0218(6) 0.0109(5) 0.0181(5) 0.0001(4) 0.0100(5) 0.0022(4)
C52 0.0231(6) 0.0166(6) 0.0199(6) -0.0012(5) 0.0016(5) -0.0014(5)
N1 0.0182(5) 0.0142(5) 0.0198(5) -0.0004(4) 0.0078(4) -0.0009(4)
N2 0.0215(5) 0.0192(5) 0.0202(5) 0.0014(4) 0.0059(4) 0.0012(4)
N3 0.0169(5) 0.0182(5) 0.0196(5) 0.0002(4) 0.0079(4) 0.0004(4)
N4 0.0215(5) 0.0155(5) 0.0185(5) 0.0011(4) 0.0048(4) 0.0012(4)
O1 0.0199(4) 0.0164(4) 0.0296(5) -0.0030(3) 0.0092(4) 0.0015(3)
O2 0.0336(5) 0.0284(5) 0.0218(5) -0.0045(4) 0.0063(4) 0.0080(4)
O3 0.0208(5) 0.0351(5) 0.0273(5) 0.0017(4) 0.0098(4) 0.0027(4)
O4 0.0248(5) 0.0233(4) 0.0218(4) -0.0042(4) 0.0110(4) -0.0007(4)
O5 0.0240(4) 0.0231(4) 0.0185(4) 0.0033(3) 0.0077(3) -0.0006(3)
O6 0.0220(5) 0.0268(5) 0.0300(5) 0.0073(4) 0.0055(4) -0.0047(4)
O7 0.0314(5) 0.0243(5) 0.0175(4) 0.0014(3) 0.0091(4) 0.0056(4)
O8 0.0217(4) 0.0358(5) 0.0269(5) 0.0002(4) 0.0135(4) -0.0059(4)
C53 0.0313(7) 0.0453(9) 0.0247(7) 0.0000(6) 0.0116(6) -0.0008(6)
Cl1 0.0481(2) 0.02203(16) 0.02501(17) -0.00352(12) 0.00715(15) 0.00012(13)
Cl2 0.03198(18) 0.02688(17) 0.03693(19) 0.00478(13) 0.00704(14) 0.00021(13)
C54 0.0400(9) 0.0421(9) 0.0431(9) 0.0018(7) 0.0275(7) -0.0026(7)
Cl3 0.02963(19) 0.0922(4) 0.03086(19) -0.0066(2) 0.01040(15) 0.0156(2)
Cl4 0.0418(2) 0.0519(2) 0.0360(2) 0.01531(17) 0.01486(16) 0.01173(17)

loop_
_atom_type_symbol
_atom_type_description
_atom_type_scat_dispersion_real
_atom_type_scat_dispersion_imag
_atom_type_scat_source
C C 0.0181 0.0091 'International Tables Vol C Tables 4.2.6.8 and 6.1.1.4'
H H 0.0000 0.0000 'International Tables Vol C Tables 4.2.6.8 and 6.1.1.4'
N N 0.0311 0.0180 'International Tables Vol C Tables 4.2.6.8 and 6.1.1.4'
O O 0.0492 0.0322 'International Tables Vol C Tables 4.2.6.8 and 6.1.1.4'
Cl Cl 0.3639 0.7018 'International Tables Vol C Tables 4.2.6.8 and 6.1.1.4'

loop_
_geom_angle_atom_site_label_1
_geom_angle_atom_site_label_2
_geom_angle_atom_site_label_3
_geom_angle
_geom_angle_site_symmetry_1
_geom_angle_site_symmetry_3
_geom_angle_publ_flag
C11 C1 C6 111.72(10) . . ?
C11 C1 C2 111.59(10) . . ?
C6 C1 C2 109.01(9) . . ?
C11 C1 C9 107.39(10) . . ?
C6 C1 C9 108.88(10) . . ?
C2 C1 C9 108.14(10) . . ?
C1 C2 C3 110.98(10) . . ?
C1 C2 H2A 109.4 . . ?
C3 C2 H2A 109.4 . . ?
C1 C2 H2B 109.4 . . ?
C3 C2 H2B 109.4 . . ?
H2A C2 H2B 108.0 . . ?
C52 C3 C4 111.57(10) . . ?
C52 C3 C7 107.14(10) . . ?
C4 C3 C7 108.77(10) . . ?
C52 C3 C2 112.11(10) . . ?
C4 C3 C2 108.68(10) . . ?
C7 C3 C2 108.47(10) . . ?
C5 C4 C3 110.22(10) . . ?
C5 C4 H4A 109.6 . . ?
C3 C4 H4A 109.6 . . ?
C5 C4 H4B 109.6 . . ?
C3 C4 H4B 109.6 . . ?
H4A C4 H4B 108.1 . . ?
C10 C5 C6 109.23(11) . . ?
C10 C5 C4 109.80(11) . . ?
C6 C5 C4 109.44(10) . . ?
C10 C5 H5 109.5 . . ?
C6 C5 H5 109.5 . . ?
C4 C5 H5 109.5 . . ?
C5 C6 C1 110.37(10) . . ?
C5 C6 H6A 109.6 . . ?
C1 C6 H6A 109.6 . . ?
C5 C6 H6B 109.6 . . ?
C1 C6 H6B 109.6 . . ?
H6A C6 H6B 108.1 . . ?
C8 C7 C3 110.29(10) . . ?
C8 C7 H7A 109.6 . . ?
C3 C7 H7A 109.6 . . ?
C8 C7 H7B 109.6 . . ?
C3 C7 H7B 109.6 . . ?
H7A C7 H7B 108.1 . . ?
C10 C8 C7 109.48(11) . . ?
C10 C8 C9 109.85(11) . . ?
C7 C8 C9 109.03(11) . . ?
C10 C8 H8 109.5 . . ?
C7 C8 H8 109.5 . . ?
C9 C8 H8 109.5 . . ?
C8 C9 C1 110.12(10) . . ?
C8 C9 H9A 109.6 . . ?
C1 C9 H9A 109.6 . . ?
C8 C9 H9B 109.6 . . ?
C1 C9 H9B 109.6 . . ?
H9A C9 H9B 108.2 . . ?
C5 C10 C8 109.64(11) . . ?
C5 C10 H10A 109.7 . . ?
C8 C10 H10A 109.7 . . ?
C5 C10 H10B 109.7 . . ?
C8 C10 H10B 109.7 . . ?
H10A C10 H10B 108.2 . . ?
N1 C11 C1 113.99(9) . . ?
N1 C11 H11A 108.8 . . ?
C1 C11 H11A 108.8 . . ?
N1 C11 H11B 108.8 . . ?
C1 C11 H11B 108.8 . . ?
H11A C11 H11B 107.6 . . ?
O1 C12 N1 121.19(11) . . ?
O1 C12 C13 122.22(11) . . ?
N1 C12 C13 116.59(10) . . ?
C14 C13 C24 120.18(12) . . ?
C14 C13 C12 120.09(11) . . ?
C24 C13 C12 119.72(11) . . ?
C13 C14 C15 120.27(11) . . ?
C13 C14 H14 119.9 . . ?
C15 C14 H14 119.9 . . ?
C16 C15 C14 120.44(11) . . ?
C16 C15 H15 119.8 . . ?
C14 C15 H15 119.8 . . ?
C15 C16 C25 119.94(12) . . ?
C15 C16 C17 120.17(11) . . ?
C25 C16 C17 119.88(11) . . ?
O2 C17 N2 120.72(12) . . ?
O2 C17 C16 122.05(12) . . ?
N2 C17 C16 117.23(11) . . ?
O3 C18 N2 120.87(12) . . ?
O3 C18 C19 122.03(12) . . ?
N2 C18 C19 117.08(11) . . ?
C20 C19 C25 120.22(12) . . ?
C20 C19 C18 120.06(11) . . ?
C25 C19 C18 119.71(11) . . ?
C19 C20 C21 120.28(11) . . ?
C19 C20 H20 119.9 . . ?
C21 C20 H20 119.9 . . ?
C22 C21 C20 120.41(11) . . ?
C22 C21 H21 119.8 . . ?
C20 C21 H21 119.8 . . ?
C21 C22 C24 119.98(11) . . ?
C21 C22 C23 120.32(11) . . ?
C24 C22 C23 119.67(11) . . ?
O4 C23 N1 120.80(11) . . ?
O4 C23 C22 121.93(11) . . ?
N1 C23 C22 117.27(10) . . ?
C25 C24 C13 119.40(11) . . ?
C25 C24 C22 119.65(11) . . ?
C13 C24 C22 120.95(11) . . ?
C24 C25 C16 119.63(11) . . ?
C24 C25 C19 119.35(11) . . ?
C16 C25 C19 121.01(12) . . ?
N2 C26 C27 114.40(10) . . ?
N2 C26 H26A 108.7 . . ?
C27 C26 H26A 108.7 . . ?
N2 C26 H26B 108.7 . . ?
C27 C26 H26B 108.7 . . ?
H26A C26 H26B 107.6 . . ?
C28 C27 C26 112.09(10) . . ?
C28 C27 C32 108.99(10) . . ?
C26 C27 C32 111.78(11) . . ?
C28 C27 C33 108.49(10) . . ?
C26 C27 C33 106.80(10) . . ?
C32 C27 C33 108.57(11) . . ?
C29 C28 C27 111.05(10) . . ?
C29 C28 H28A 109.4 . . ?
C27 C28 H28A 109.4 . . ?
C29 C28 H28B 109.4 . . ?
C27 C28 H28B 109.4 . . ?
H28A C28 H28B 108.0 . . ?
C28 C29 C30 109.46(10) . . ?
C28 C29 C37 112.33(10) . . ?
C30 C29 C37 111.16(10) . . ?
C28 C29 C35 108.08(10) . . ?
C30 C29 C35 108.32(10) . . ?
C37 C29 C35 107.35(10) . . ?
C31 C30 C29 110.51(11) . . ?
C31 C30 H30A 109.5 . . ?
C29 C30 H30A 109.5 . . ?
C31 C30 H30B 109.5 . . ?
C29 C30 H30B 109.5 . . ?
H30A C30 H30B 108.1 . . ?
C30 C31 C36 109.35(11) . . ?
C30 C31 C32 109.18(11) . . ?
C36 C31 C32 109.95(12) . . ?
C30 C31 H31 109.4 . . ?
C36 C31 H31 109.4 . . ?
C32 C31 H31 109.4 . . ?
C31 C32 C27 110.04(11) . . ?
C31 C32 H32A 109.7 . . ?
C27 C32 H32A 109.7 . . ?
C31 C32 H32B 109.7 . . ?
C27 C32 H32B 109.7 . . ?
H32A C32 H32B 108.2 . . ?
C34 C33 C27 110.33(11) . . ?
C34 C33 H33A 109.6 . . ?
C27 C33 H33A 109.6 . . ?
C34 C33 H33B 109.6 . . ?
C27 C33 H33B 109.6 . . ?
H33A C33 H33B 108.1 . . ?
C36 C34 C33 109.17(12) . . ?
C36 C34 C35 109.76(12) . . ?
C33 C34 C35 109.43(12) . . ?
C36 C34 H34 109.5 . . ?
C33 C34 H34 109.5 . . ?
C35 C34 H34 109.5 . . ?
C34 C35 C29 110.30(11) . . ?
C34 C35 H35A 109.6 . . ?
C29 C35 H35A 109.6 . . ?
C34 C35 H35B 109.6 . . ?
C29 C35 H35B 109.6 . . ?
H35A C35 H35B 108.1 . . ?
C34 C36 C31 109.42(11) . . ?
C34 C36 H36A 109.8 . . ?
C31 C36 H36A 109.8 . . ?
C34 C36 H36B 109.8 . . ?
C31 C36 H36B 109.8 . . ?
H36A C36 H36B 108.2 . . ?
N3 C37 C29 115.15(10) . . ?
N3 C37 H37A 108.5 . . ?
C29 C37 H37A 108.5 . . ?
N3 C37 H37B 108.5 . . ?
C29 C37 H37B 108.5 . . ?
H37A C37 H37B 107.5 . . ?
O5 C38 N3 120.89(11) . . ?
O5 C38 C39 121.77(11) . . ?
N3 C38 C39 117.34(10) . . ?
C40 C39 C50 119.83(11) . . ?
C40 C39 C38 120.62(11) . . ?
C50 C39 C38 119.55(10) . . ?
C39 C40 C41 120.65(11) . . ?
C39 C40 H40 119.7 . . ?
C41 C40 H40 119.7 . . ?
C42 C41 C40 120.31(11) . . ?
C42 C41 H41 119.8 . . ?
C40 C41 H41 119.8 . . ?
C41 C42 C51 119.81(11) . . ?
C41 C42 C43 120.33(11) . . ?
C51 C42 C43 119.86(11) . . ?
O6 C43 N4 121.03(12) . . ?
O6 C43 C42 122.31(11) . . ?
N4 C43 C42 116.65(11) . . ?
O7 C44 N4 121.27(12) . . ?
O7 C44 C45 121.78(11) . . ?
N4 C44 C45 116.94(10) . . ?
C46 C45 C51 120.38(12) . . ?
C46 C45 C44 119.76(11) . . ?
C51 C45 C44 119.86(11) . . ?
C45 C46 C47 120.30(11) . . ?
C45 C46 H46 119.8 . . ?
C47 C46 H46 119.8 . . ?
C48 C47 C46 120.29(11) . . ?
C48 C47 H47 119.9 . . ?
C46 C47 H47 119.9 . . ?
C47 C48 C50 120.31(12) . . ?
C47 C48 C49 119.63(11) . . ?
C50 C48 C49 120.06(11) . . ?
O8 C49 N3 121.04(12) . . ?
O8 C49 C48 121.64(11) . . ?
N3 C49 C48 117.32(10) . . ?
C51 C50 C48 119.54(11) . . ?
C51 C50 C39 119.49(11) . . ?
C48 C50 C39 120.95(11) . . ?
C50 C51 C42 119.89(11) . . ?
C50 C51 C45 119.15(11) . . ?
C42 C51 C45 120.94(11) . . ?
N4 C52 C3 113.07(10) . . ?
N4 C52 H52A 109.0 . . ?
C3 C52 H52A 109.0 . . ?
N4 C52 H52B 109.0 . . ?
C3 C52 H52B 109.0 . . ?
H52A C52 H52B 107.8 . . ?
C23 N1 C12 124.04(10) . . ?
C23 N1 C11 118.08(10) . . ?
C12 N1 C11 117.68(10) . . ?
C17 N2 C18 124.22(11) . . ?
C17 N2 C26 118.49(11) . . ?
C18 N2 C26 116.99(10) . . ?
C49 N3 C38 123.78(10) . . ?
C49 N3 C37 116.55(10) . . ?
C38 N3 C37 118.67(10) . . ?
C44 N4 C43 124.01(10) . . ?
C44 N4 C52 117.03(10) . . ?
C43 N4 C52 118.64(10) . . ?
Cl1 C53 Cl2 112.36(8) . . ?
Cl1 C53 H53A 109.1 . . ?
Cl2 C53 H53A 109.1 . . ?
Cl1 C53 H53B 109.1 . . ?
Cl2 C53 H53B 109.1 . . ?
H53A C53 H53B 107.9 . . ?
Cl4 C54 Cl3 111.68(8) . . ?
Cl4 C54 H54A 109.3 . . ?
Cl3 C54 H54A 109.3 . . ?
Cl4 C54 H54B 109.3 . . ?
Cl3 C54 H54B 109.3 . . ?
H54A C54 H54B 107.9 . . ?

loop_
_geom_bond_atom_site_label_1
_geom_bond_atom_site_label_2
_geom_bond_distance
_geom_bond_site_symmetry_2
_geom_bond_publ_flag
C1 C11 1.5352(16) . ?
C1 C6 1.5396(16) . ?
C1 C2 1.5398(16) . ?
C1 C9 1.5406(16) . ?
C2 C3 1.5446(16) . ?
C2 H2A 0.9900 . ?
C2 H2B 0.9900 . ?
C3 C52 1.5364(17) . ?
C3 C4 1.5394(17) . ?
C3 C7 1.5404(16) . ?
C4 C5 1.5329(18) . ?
C4 H4A 0.9900 . ?
C4 H4B 0.9900 . ?
C5 C10 1.5271(19) . ?
C5 C6 1.5312(17) . ?
C5 H5 1.0000 . ?
C6 H6A 0.9900 . ?
C6 H6B 0.9900 . ?
C7 C8 1.5333(18) . ?
C7 H7A 0.9900 . ?
C7 H7B 0.9900 . ?
C8 C10 1.529(2) . ?
C8 C9 1.5359(19) . ?
C8 H8 1.0000 . ?
C9 H9A 0.9900 . ?
C9 H9B 0.9900 . ?
C10 H10A 0.9900 . ?
C10 H10B 0.9900 . ?
C11 N1 1.4805(15) . ?
C11 H11A 0.9900 . ?
C11 H11B 0.9900 . ?
C12 O1 1.2155(15) . ?
C12 N1 1.4066(15) . ?
C12 C13 1.4820(17) . ?
C13 C14 1.3795(17) . ?
C13 C24 1.4120(16) . ?
C14 C15 1.4049(18) . ?
C14 H14 0.9500 . ?
C15 C16 1.3813(18) . ?
C15 H15 0.9500 . ?
C16 C25 1.4116(17) . ?
C16 C17 1.4836(18) . ?
C17 O2 1.2191(16) . ?
C17 N2 1.3957(16) . ?
C18 O3 1.2145(16) . ?
C18 N2 1.4047(16) . ?
C18 C19 1.4827(17) . ?
C19 C20 1.3792(18) . ?
C19 C25 1.4130(17) . ?
C20 C21 1.4071(18) . ?
C20 H20 0.9500 . ?
C21 C22 1.3798(17) . ?
C21 H21 0.9500 . ?
C22 C24 1.4130(17) . ?
C22 C23 1.4825(17) . ?
C23 O4 1.2171(15) . ?
C23 N1 1.4034(15) . ?
C24 C25 1.4085(17) . ?
C26 N2 1.4805(16) . ?
C26 C27 1.5387(18) . ?
C26 H26A 0.9900 . ?
C26 H26B 0.9900 . ?
C27 C28 1.5383(17) . ?
C27 C32 1.5424(18) . ?
C27 C33 1.5443(17) . ?
C28 C29 1.5369(17) . ?
C28 H28A 0.9900 . ?
C28 H28B 0.9900 . ?
C29 C30 1.5372(17) . ?
C29 C37 1.5372(18) . ?
C29 C35 1.5442(17) . ?
C30 C31 1.5318(19) . ?
C30 H30A 0.9900 . ?
C30 H30B 0.9900 . ?
C31 C36 1.532(2) . ?
C31 C32 1.5340(19) . ?
C31 H31 1.0000 . ?
C32 H32A 0.9900 . ?
C32 H32B 0.9900 . ?
C33 C34 1.532(2) . ?
C33 H33A 0.9900 . ?
C33 H33B 0.9900 . ?
C34 C36 1.531(2) . ?
C34 C35 1.533(2) . ?
C34 H34 1.0000 . ?
C35 H35A 0.9900 . ?
C35 H35B 0.9900 . ?
C36 H36A 0.9900 . ?
C36 H36B 0.9900 . ?
C37 N3 1.4813(15) . ?
C37 H37A 0.9900 . ?
C37 H37B 0.9900 . ?
C38 O5 1.2209(15) . ?
C38 N3 1.4021(15) . ?
C38 C39 1.4872(17) . ?
C39 C40 1.3804(16) . ?
C39 C50 1.4147(16) . ?
C40 C41 1.4091(17) . ?
C40 H40 0.9500 . ?
C41 C42 1.3821(17) . ?
C41 H41 0.9500 . ?
C42 C51 1.4128(17) . ?
C42 C43 1.4887(17) . ?
C43 O6 1.2136(16) . ?
C43 N4 1.4077(16) . ?
C44 O7 1.2184(15) . ?
C44 N4 1.3996(16) . ?
C44 C45 1.4796(17) . ?
C45 C46 1.3787(17) . ?
C45 C51 1.4132(16) . ?
C46 C47 1.4031(18) . ?
C46 H46 0.9500 . ?
C47 C48 1.3778(17) . ?
C47 H47 0.9500 . ?
C48 C50 1.4106(16) . ?
C48 C49 1.4810(17) . ?
C49 O8 1.2170(15) . ?
C49 N3 1.4016(16) . ?
C50 C51 1.4098(17) . ?
C52 N4 1.4794(15) . ?
C52 H52A 0.9900 . ?
C52 H52B 0.9900 . ?
C53 Cl1 1.7610(15) . ?
C53 Cl2 1.7743(16) . ?
C53 H53A 0.9900 . ?
C53 H53B 0.9900 . ?
C54 Cl4 1.7589(17) . ?
C54 Cl3 1.7602(18) . ?
C54 H54A 0.9900 . ?
C54 H54B 0.9900 . ?

loop_
_geom_torsion_atom_site_label_1
_geom_torsion_atom_site_label_2
_geom_torsion_atom_site_label_3
_geom_torsion_atom_site_label_4
_geom_torsion
_geom_torsion_site_symmetry_1
_geom_torsion_site_symmetry_2
_geom_torsion_site_symmetry_3
_geom_torsion_site_symmetry_4
_geom_torsion_publ_flag
C11 C1 C2 C3 -177.66(9) . . . . ?
C6 C1 C2 C3 58.47(12) . . . . ?
C9 C1 C2 C3 -59.76(12) . . . . ?
C1 C2 C3 C52 177.44(10) . . . . ?
C1 C2 C3 C4 -58.76(12) . . . . ?
C1 C2 C3 C7 59.34(13) . . . . ?
C52 C3 C4 C5 -176.61(10) . . . . ?
C7 C3 C4 C5 -58.63(13) . . . . ?
C2 C3 C4 C5 59.27(13) . . . . ?
C3 C4 C5 C10 59.59(13) . . . . ?
C3 C4 C5 C6 -60.30(13) . . . . ?
C10 C5 C6 C1 -60.34(13) . . . . ?
C4 C5 C6 C1 59.89(13) . . . . ?
C11 C1 C6 C5 177.52(10) . . . . ?
C2 C1 C6 C5 -58.68(13) . . . . ?
C9 C1 C6 C5 59.09(13) . . . . ?
C52 C3 C7 C8 179.65(11) . . . . ?
C4 C3 C7 C8 58.91(14) . . . . ?
C2 C3 C7 C8 -59.13(14) . . . . ?
C3 C7 C8 C10 -59.87(14) . . . . ?
C3 C7 C8 C9 60.33(14) . . . . ?
C10 C8 C9 C1 59.11(14) . . . . ?
C7 C8 C9 C1 -60.87(14) . . . . ?
C11 C1 C9 C8 -179.32(11) . . . . ?
C6 C1 C9 C8 -58.20(13) . . . . ?
C2 C1 C9 C8 60.12(13) . . . . ?
C6 C5 C10 C8 60.24(14) . . . . ?
C4 C5 C10 C8 -59.78(14) . . . . ?
C7 C8 C10 C5 59.82(14) . . . . ?
C9 C8 C10 C5 -59.88(14) . . . . ?
C6 C1 C11 N1 61.42(13) . . . . ?
C2 C1 C11 N1 -60.90(13) . . . . ?
C9 C1 C11 N1 -179.25(10) . . . . ?
O1 C12 C13 C14 11.87(18) . . . . ?
N1 C12 C13 C14 -167.56(11) . . . . ?
O1 C12 C13 C24 -166.82(11) . . . . ?
N1 C12 C13 C24 13.76(16) . . . . ?
C24 C13 C14 C15 0.60(18) . . . . ?
C12 C13 C14 C15 -178.09(11) . . . . ?
C13 C14 C15 C16 2.37(18) . . . . ?
C14 C15 C16 C25 -2.30(18) . . . . ?
C14 C15 C16 C17 178.56(11) . . . . ?
C15 C16 C17 O2 -2.55(19) . . . . ?
C25 C16 C17 O2 178.31(12) . . . . ?
C15 C16 C17 N2 177.02(11) . . . . ?
C25 C16 C17 N2 -2.13(17) . . . . ?
O3 C18 C19 C20 5.51(19) . . . . ?
N2 C18 C19 C20 -172.84(11) . . . . ?
O3 C18 C19 C25 -175.20(12) . . . . ?
N2 C18 C19 C25 6.45(17) . . . . ?
C25 C19 C20 C21 -1.50(18) . . . . ?
C18 C19 C20 C21 177.78(11) . . . . ?
C19 C20 C21 C22 2.09(19) . . . . ?
C20 C21 C22 C24 0.23(18) . . . . ?
C20 C21 C22 C23 -177.95(11) . . . . ?
C21 C22 C23 O4 3.82(18) . . . . ?
C24 C22 C23 O4 -174.37(11) . . . . ?
C21 C22 C23 N1 -176.29(11) . . . . ?
C24 C22 C23 N1 5.53(16) . . . . ?
C14 C13 C24 C25 -3.56(17) . . . . ?
C12 C13 C24 C25 175.13(10) . . . . ?
C14 C13 C24 C22 177.15(11) . . . . ?
C12 C13 C24 C22 -4.16(17) . . . . ?
C21 C22 C24 C25 -3.09(17) . . . . ?
C23 C22 C24 C25 175.10(10) . . . . ?
C21 C22 C24 C13 176.19(11) . . . . ?
C23 C22 C24 C13 -5.62(17) . . . . ?
C13 C24 C25 C16 3.60(17) . . . . ?
C22 C24 C25 C16 -177.10(11) . . . . ?
C13 C24 C25 C19 -175.65(11) . . . . ?
C22 C24 C25 C19 3.65(17) . . . . ?
C15 C16 C25 C24 -0.69(17) . . . . ?
C17 C16 C25 C24 178.45(10) . . . . ?
C15 C16 C25 C19 178.54(11) . . . . ?
C17 C16 C25 C19 -2.31(17) . . . . ?
C20 C19 C25 C24 -1.37(17) . . . . ?
C18 C19 C25 C24 179.35(10) . . . . ?
C20 C19 C25 C16 179.40(11) . . . . ?
C18 C19 C25 C16 0.11(17) . . . . ?
N2 C26 C27 C28 46.33(14) . . . . ?
N2 C26 C27 C32 -76.38(13) . . . . ?
N2 C26 C27 C33 165.01(11) . . . . ?
C26 C27 C28 C29 177.45(10) . . . . ?
C32 C27 C28 C29 -58.28(13) . . . . ?
C33 C27 C28 C29 59.77(13) . . . . ?
C27 C28 C29 C30 57.71(13) . . . . ?
C27 C28 C29 C37 -178.31(10) . . . . ?
C27 C28 C29 C35 -60.07(13) . . . . ?
C28 C29 C30 C31 -58.27(13) . . . . ?
C37 C29 C30 C31 177.06(10) . . . . ?
C35 C29 C30 C31 59.36(13) . . . . ?
C29 C30 C31 C36 -60.49(14) . . . . ?
C29 C30 C31 C32 59.85(14) . . . . ?
C30 C31 C32 C27 -60.43(14) . . . . ?
C36 C31 C32 C27 59.55(14) . . . . ?
C28 C27 C32 C31 59.44(13) . . . . ?
C26 C27 C32 C31 -176.11(10) . . . . ?
C33 C27 C32 C31 -58.56(14) . . . . ?
C28 C27 C33 C34 -58.87(15) . . . . ?
C26 C27 C33 C34 -179.87(11) . . . . ?
C32 C27 C33 C34 59.45(15) . . . . ?
C27 C33 C34 C36 -60.62(15) . . . . ?
C27 C33 C34 C35 59.52(15) . . . . ?
C36 C34 C35 C29 59.73(15) . . . . ?
C33 C34 C35 C29 -60.05(15) . . . . ?
C28 C29 C35 C34 59.69(14) . . . . ?
C30 C29 C35 C34 -58.82(14) . . . . ?
C37 C29 C35 C34 -178.94(11) . . . . ?
C33 C34 C36 C31 60.22(15) . . . . ?
C35 C34 C36 C31 -59.72(15) . . . . ?
C30 C31 C36 C34 59.87(15) . . . . ?
C32 C31 C36 C34 -60.00(15) . . . . ?
C28 C29 C37 N3 -53.49(13) . . . . ?
C30 C29 C37 N3 69.54(13) . . . . ?
C35 C29 C37 N3 -172.17(10) . . . . ?
O5 C38 C39 C40 4.63(18) . . . . ?
N3 C38 C39 C40 -174.71(10) . . . . ?
O5 C38 C39 C50 -174.56(11) . . . . ?
N3 C38 C39 C50 6.10(16) . . . . ?
C50 C39 C40 C41 -1.09(17) . . . . ?
C38 C39 C40 C41 179.72(10) . . . . ?
C39 C40 C41 C42 1.09(17) . . . . ?
C40 C41 C42 C51 0.20(17) . . . . ?
C40 C41 C42 C43 -179.21(10) . . . . ?
C41 C42 C43 O6 -3.07(18) . . . . ?
C51 C42 C43 O6 177.52(12) . . . . ?
C41 C42 C43 N4 176.92(11) . . . . ?
C51 C42 C43 N4 -2.48(16) . . . . ?
O7 C44 C45 C46 7.54(18) . . . . ?
N4 C44 C45 C46 -171.14(11) . . . . ?
O7 C44 C45 C51 -172.25(11) . . . . ?
N4 C44 C45 C51 9.07(16) . . . . ?
C51 C45 C46 C47 -0.67(18) . . . . ?
C44 C45 C46 C47 179.55(11) . . . . ?
C45 C46 C47 C48 1.78(19) . . . . ?
C46 C47 C48 C50 -1.13(18) . . . . ?
C46 C47 C48 C49 178.58(11) . . . . ?
C47 C48 C49 O8 -2.58(18) . . . . ?
C50 C48 C49 O8 177.13(12) . . . . ?
C47 C48 C49 N3 176.70(11) . . . . ?
C50 C48 C49 N3 -3.58(17) . . . . ?
C47 C48 C50 C51 -0.59(17) . . . . ?
C49 C48 C50 C51 179.69(10) . . . . ?
C47 C48 C50 C39 177.86(11) . . . . ?
C49 C48 C50 C39 -1.86(17) . . . . ?
C40 C39 C50 C51 -0.16(17) . . . . ?
C38 C39 C50 C51 179.03(10) . . . . ?
C40 C39 C50 C48 -178.61(11) . . . . ?
C38 C39 C50 C48 0.58(17) . . . . ?
C48 C50 C51 C42 179.90(10) . . . . ?
C39 C50 C51 C42 1.43(16) . . . . ?
C48 C50 C51 C45 1.67(16) . . . . ?
C39 C50 C51 C45 -176.80(10) . . . . ?
C41 C42 C51 C50 -1.44(17) . . . . ?
C43 C42 C51 C50 177.97(10) . . . . ?
C41 C42 C51 C45 176.76(11) . . . . ?
C43 C42 C51 C45 -3.83(17) . . . . ?
C46 C45 C51 C50 -1.05(17) . . . . ?
C44 C45 C51 C50 178.74(10) . . . . ?
C46 C45 C51 C42 -179.26(11) . . . . ?
C44 C45 C51 C42 0.53(17) . . . . ?
C4 C3 C52 N4 -67.40(13) . . . . ?
C7 C3 C52 N4 173.65(10) . . . . ?
C2 C3 C52 N4 54.76(14) . . . . ?
O4 C23 N1 C12 -175.22(11) . . . . ?
C22 C23 N1 C12 4.89(16) . . . . ?
O4 C23 N1 C11 -0.56(17) . . . . ?
C22 C23 N1 C11 179.54(10) . . . . ?
O1 C12 N1 C23 166.27(11) . . . . ?
C13 C12 N1 C23 -14.29(16) . . . . ?
O1 C12 N1 C11 -8.40(16) . . . . ?
C13 C12 N1 C11 171.03(10) . . . . ?
C1 C11 N1 C23 97.36(12) . . . . ?
C1 C11 N1 C12 -87.65(13) . . . . ?
O2 C17 N2 C18 -171.00(12) . . . . ?
C16 C17 N2 C18 9.43(18) . . . . ?
O2 C17 N2 C26 2.58(18) . . . . ?
C16 C17 N2 C26 -176.99(10) . . . . ?
O3 C18 N2 C17 170.08(12) . . . . ?
C19 C18 N2 C17 -11.55(18) . . . . ?
O3 C18 N2 C26 -3.60(18) . . . . ?
C19 C18 N2 C26 174.78(10) . . . . ?
C27 C26 N2 C17 92.06(14) . . . . ?
C27 C26 N2 C18 -93.89(13) . . . . ?
O8 C49 N3 C38 -169.72(12) . . . . ?
C48 C49 N3 C38 10.99(17) . . . . ?
O8 C49 N3 C37 -1.34(17) . . . . ?
C48 C49 N3 C37 179.37(10) . . . . ?
O5 C38 N3 C49 168.42(11) . . . . ?
C39 C38 N3 C49 -12.23(17) . . . . ?
O5 C38 N3 C37 0.27(17) . . . . ?
C39 C38 N3 C37 179.62(10) . . . . ?
C29 C37 N3 C49 95.77(13) . . . . ?
C29 C37 N3 C38 -95.23(13) . . . . ?
O7 C44 N4 C43 164.98(11) . . . . ?
C45 C44 N4 C43 -16.33(17) . . . . ?
O7 C44 N4 C52 -8.46(17) . . . . ?
C45 C44 N4 C52 170.23(10) . . . . ?
O6 C43 N4 C44 -166.92(12) . . . . ?
C42 C43 N4 C44 13.08(17) . . . . ?
O6 C43 N4 C52 6.42(17) . . . . ?
C42 C43 N4 C52 -173.58(10) . . . . ?
C3 C52 N4 C44 -89.73(13) . . . . ?
C3 C52 N4 C43 96.46(13) . . . . ?
